data_9001895
loop_
_publ_author_name
'Tribaudino, M.'
'Benna, P.'
'Bruno, E.'

_publ_section_title
;Structural variations induced by thermal treatment in lead feldspar
 (PbAl2Si2O8) Sample: PbF_L16h, single Pb site
;
_journal_name_full 'American Mineralogist'
_journal_page_first 159
_journal_page_last 166
_journal_volume 83
_journal_year 1998
_chemical_formula_sum 'Al2 O8 Pb Si2'
_chemical_name_mineral Feldspar
_space_group_IT_number 15
_symmetry_space_group_name_Hall '-I 2yc'
_symmetry_space_group_name_H-M 'I 1 2/c 1'
_cell_angle_alpha 90
_cell_angle_beta 115.28
_cell_angle_gamma 90
_cell_formula_units_Z 8
_cell_length_a 8.399
_cell_length_b 13.061
_cell_length_c 14.334
_cell_volume 1421.841
_database_code_amcsd 0001955
_exptl_crystal_density_diffrn 4.161
_cod_original_formula_sum 'Pb (Al2 Si2) O8'
_cod_database_code 9001895

loop_
_symmetry_equiv_pos_as_xyz
x,y,z
1/2+x,1/2+y,1/2+z
x,-y,1/2+z
1/2+x,1/2-y,+z
-x,y,1/2-z
1/2-x,1/2+y,-z
-x,-y,-z
1/2-x,1/2-y,1/2-z

loop_
_atom_site_aniso_label
_atom_site_aniso_U_11
_atom_site_aniso_U_22
_atom_site_aniso_U_33
_atom_site_aniso_U_12
_atom_site_aniso_U_13
_atom_site_aniso_U_23
Pb 0.01700 0.07100 0.02800 -0.01000 0.00700 -0.00300
Al1o 0.01100 0.01300 0.00800 -0.00200 0.00400 -0.00200
Si1o 0.01100 0.01300 0.00800 -0.00200 0.00400 -0.00200
Al1z 0.01300 0.01300 0.00400 -0.00300 0.00700 0.00000
Si1z 0.01300 0.01300 0.00400 -0.00300 0.00700 0.00000
Al2o 0.00700 0.00800 0.01000 0.00400 0.00400 0.00100
Si2o 0.00700 0.00800 0.01000 0.00400 0.00400 0.00100
Al2z 0.01200 0.01100 0.00900 -0.00300 0.00600 -0.00200
Si2z 0.01200 0.01100 0.00900 -0.00300 0.00600 -0.00200
OA(1) 0.02200 0.02100 0.01100 0.00400 0.00900 -0.00300
OA(2) 0.01400 0.01500 0.01800 -0.00300 0.00600 -0.00500
OB(o) 0.02100 0.02100 0.02600 -0.00300 0.01500 -0.00500
OB(Z) 0.02100 0.01500 0.02400 -0.00500 0.01100 0.00300
Oc(o) 0.02300 0.01100 0.02300 0.00000 0.00800 -0.00100
Ocz 0.01200 0.01400 0.02000 -0.00100 0.00700 -0.00600
Odo 0.02000 0.02000 0.01400 0.00400 0.00000 0.00500
Odz 0.01500 0.01900 0.01600 0.00100 0.00600 -0.00100

loop_
_atom_site_label
_atom_site_fract_x
_atom_site_fract_y
_atom_site_fract_z
_atom_site_occupancy
_atom_site_type_symbol
_atom_site_attached_hydrogens
Pb 0.27230 -0.00790 0.07190 1.00000 Pb 0
Al1o 0.00720 0.17730 0.10970 0.14000 Al 0
Si1o 0.00720 0.17730 0.10970 0.86000 Si 0
Al1z 0.00250 0.17930 0.61530 0.86000 Al 0
Si1z 0.00250 0.17930 0.61530 0.14000 Si 0
Al2o 0.69580 0.11980 0.17140 0.86000 Al 0
Si2o 0.69580 0.11980 0.17140 0.14000 Si 0
Al2z 0.68750 0.11490 0.67380 0.14000 Al 0
Si2z 0.68750 0.11490 0.67380 0.86000 Si 0
OA(1) 0.00200 0.13450 -0.00100 1.00000 O 0
OA(2) 0.59840 -0.00040 0.14650 1.00000 O 0
OB(o) 0.82940 0.12940 0.10790 1.00000 O 0
OB(Z) 0.81480 0.13220 0.61630 1.00000 O 0
Oc(o) 0.01790 0.30080 0.12190 1.00000 O 0
Ocz 0.02000 0.31050 0.63250 1.00000 O 0
Odo 0.18370 0.12440 0.19630 1.00000 O 0
Odz 0.19860 0.12280 0.70210 1.00000 O 0

loop_
_cod_changelog_entry_id
_cod_changelog_entry_author
_cod_changelog_entry_date
_cod_changelog_entry_text
1
;cod-tools version 3.8.0
Id: cif_guess_AMCSD_atom_types 9581 2023-05-17 12:35:41Z saulius
;
2023-05-23T09:16:18+03:00
;Derived atom types and hydrogen counts
from atom names that follow the AMCSD naming convention
(Wat == water, O-H == hydroxyl).
;

loop_
_cod_related_entry_id
_cod_related_entry_database
_cod_related_entry_code
1 AMCSD 0001955
